data_7708991
loop_
_publ_author_name
'Danker, Felix'
'Engesser, Tobias A.'
'Broich, Dario'
'N\"ather, Christian'
'Bensch, Wolfgang'

_publ_section_title
;
 The cation and anion bonding modes make a difference: an unprecedented
 layered structure and a tri(hetero)nuclear moiety in thioantimonates(v)
;
_journal_name_full 'Dalton Transactions'
_journal_paper_doi 10.1039/D1DT03014K
_journal_year 2021
_chemical_formula_sum 'C30 H112 Cu3 N12 O20 S8 Sb2'
_chemical_formula_weight 1651.91
_space_group_crystal_system trigonal
_space_group_IT_number 167
_space_group_name_Hall '-R 3 2"c'
_space_group_name_H-M_alt 'R -3 c :H'
_atom_sites_solution_hydrogens mixed
_audit_creation_method SHELXL-2018/3
_audit_update_record
;
2021-02-12 deposited with the CCDC.	2021-11-11 downloaded from the CCDC.
;
_cell_angle_alpha 90
_cell_angle_beta 90
_cell_angle_gamma 120
_cell_formula_units_Z 6
_cell_length_a 15.5565(4)
_cell_length_b 15.5565(4)
_cell_length_c 48.5419(17)
_cell_measurement_reflns_used 29620
_cell_measurement_temperature 170(2)
_cell_measurement_theta_max 27.005
_cell_measurement_theta_min 1.729
_cell_volume 10173.5(5)
_computing_cell_refinement 'X-AREA (STOE, 2008)'
_computing_data_collection 'X-AREA (STOE, 2008)'
_computing_data_reduction 'X-AREA (STOE, 2008)'
_computing_structure_refinement 'SHELXL-2018/3 (Sheldrick, 2018)'
_computing_structure_solution 'SHELXT (Sheldrick, 2015)'
_diffrn_ambient_temperature 170(2)
_diffrn_measured_fraction_theta_full 0.999
_diffrn_measured_fraction_theta_max 0.999
_diffrn_measurement_device_type 'STOE IPDS-2'
_diffrn_measurement_method 'Omega scans'
_diffrn_radiation_type MoK\a
_diffrn_radiation_wavelength 0.71073
_diffrn_reflns_av_R_equivalents 0.0357
_diffrn_reflns_av_unetI/netI 0.0125
_diffrn_reflns_Laue_measured_fraction_full 0.999
_diffrn_reflns_Laue_measured_fraction_max 0.999
_diffrn_reflns_limit_h_max 19
_diffrn_reflns_limit_h_min -19
_diffrn_reflns_limit_k_max 19
_diffrn_reflns_limit_k_min -19
_diffrn_reflns_limit_l_max 60
_diffrn_reflns_limit_l_min -61
_diffrn_reflns_number 29620
_diffrn_reflns_point_group_measured_fraction_full 0.999
_diffrn_reflns_point_group_measured_fraction_max 0.999
_diffrn_reflns_theta_full 25.242
_diffrn_reflns_theta_max 27.005
_diffrn_reflns_theta_min 1.729
_exptl_absorpt_coefficient_mu 2.027
_exptl_absorpt_correction_T_max 0.8025
_exptl_absorpt_correction_T_min 0.5805
_exptl_absorpt_correction_type numerical
_exptl_absorpt_process_details 'X-Red and X-Shape (STOE, 2008)'
_exptl_crystal_colour 'light green'
_exptl_crystal_density_diffrn 1.633
_exptl_crystal_description block
_exptl_crystal_F_000 5166
_exptl_crystal_size_max 0.12
_exptl_crystal_size_mid 0.08
_exptl_crystal_size_min 0.07
_refine_diff_density_max 0.627
_refine_diff_density_min -0.660
_refine_diff_density_rms 0.087
_refine_ls_extinction_coef 0.00026(4)
_refine_ls_extinction_expression Fc^*^=kFc[1+0.001xFc^2^\l^3^/sin(2\q)]^-1/4^
_refine_ls_extinction_method 'SHELXL-2018/3 (Sheldrick 2018)'
_refine_ls_goodness_of_fit_ref 1.144
_refine_ls_hydrogen_treatment constr
_refine_ls_matrix_type full
_refine_ls_number_parameters 122
_refine_ls_number_reflns 2478
_refine_ls_number_restraints 0
_refine_ls_restrained_S_all 1.144
_refine_ls_R_factor_all 0.0434
_refine_ls_R_factor_gt 0.0386
_refine_ls_shift/su_max 0.001
_refine_ls_shift/su_mean 0.000
_refine_ls_structure_factor_coef Fsqd
_refine_ls_weighting_details 'w=1/[\s^2^(Fo^2^)+(0.0602P)^2^+19.1477P] where P=(Fo^2^+2Fc^2^)/3'
_refine_ls_weighting_scheme calc
_refine_ls_wR_factor_gt 0.1005
_refine_ls_wR_factor_ref 0.1042
_reflns_Friedel_coverage 0.000
_reflns_number_gt 2270
_reflns_number_total 2478
_reflns_threshold_expression 'I > 2\s(I)'
_cod_data_source_file d1dt03014k2.cif
_cod_data_source_block fd906neu
_cod_original_cell_volume 10173.5(6)
_cod_database_code 7708991
_shelx_shelxl_version_number 2018/3
_shelx_space_group_comment
;
The symmetry employed for this shelxl refinement is uniquely defined
by the following loop, which should always be used as a source of
symmetry information in preference to the above space-group names.
They are only intended as comments.
;

loop_
_space_group_symop_operation_xyz
'x, y, z'
'-y, x-y, z'
'-x+y, -x, z'
'y, x, -z+1/2'
'x-y, -y, -z+1/2'
'-x, -x+y, -z+1/2'
'x+2/3, y+1/3, z+1/3'
'-y+2/3, x-y+1/3, z+1/3'
'-x+y+2/3, -x+1/3, z+1/3'
'y+2/3, x+1/3, -z+5/6'
'x-y+2/3, -y+1/3, -z+5/6'
'-x+2/3, -x+y+1/3, -z+5/6'
'x+1/3, y+2/3, z+2/3'
'-y+1/3, x-y+2/3, z+2/3'
'-x+y+1/3, -x+2/3, z+2/3'
'y+1/3, x+2/3, -z+7/6'
'x-y+1/3, -y+2/3, -z+7/6'
'-x+1/3, -x+y+2/3, -z+7/6'
'-x, -y, -z'
'y, -x+y, -z'
'x-y, x, -z'
'-y, -x, z-1/2'
'-x+y, y, z-1/2'
'x, x-y, z-1/2'
'-x+2/3, -y+1/3, -z+1/3'
'y+2/3, -x+y+1/3, -z+1/3'
'x-y+2/3, x+1/3, -z+1/3'
'-y+2/3, -x+1/3, z-1/6'
'-x+y+2/3, y+1/3, z-1/6'
'x+2/3, x-y+1/3, z-1/6'
'-x+1/3, -y+2/3, -z+2/3'
'y+1/3, -x+y+2/3, -z+2/3'
'x-y+1/3, x+2/3, -z+2/3'
'-y+1/3, -x+2/3, z+1/6'
'-x+y+1/3, y+2/3, z+1/6'
'x+1/3, x-y+2/3, z+1/6'

loop_
_atom_site_label
_atom_site_type_symbol
_atom_site_fract_x
_atom_site_fract_y
_atom_site_fract_z
_atom_site_U_iso_or_equiv
_atom_site_adp_type
_atom_site_occupancy
_atom_site_site_symmetry_order
_atom_site_calc_flag
_atom_site_refinement_flags_posn
_atom_site_refinement_flags_adp
_atom_site_refinement_flags_occupancy
_atom_site_disorder_assembly
_atom_site_disorder_group
Sb1 Sb 0.666667 0.333333 0.68432(2) 0.03112(14) Uani 1 3 d S T P . .
S1 S 0.69912(6) 0.48877(5) 0.69942(2) 0.03755(19) Uani 1 1 d . . . . .
S2 S 0.666667 0.333333 0.63646(3) 0.0356(3) Uani 1 3 d S T P . .
Cu1 Cu 0.833333 0.666667 0.666667 0.03696(17) Uani 1 2 d S . P . .
N1 N 0.82914(18) 0.57912(17) 0.63529(5) 0.0350(5) Uani 1 1 d . . . . .
H1 H 0.789309 0.509466 0.642225 0.042 Uiso 1 1 calc R U . . .
C1 C 0.7695(2) 0.5878(2) 0.61287(6) 0.0394(6) Uani 1 1 d . . . . .
H1A H 0.746282 0.531012 0.600049 0.047 Uiso 1 1 calc R U . . .
H1B H 0.809973 0.649917 0.602375 0.047 Uiso 1 1 calc R U . . .
C2 C 0.6820(2) 0.5887(2) 0.62613(6) 0.0405(6) Uani 1 1 d . . . . .
H2A H 0.643008 0.600342 0.612016 0.049 Uiso 1 1 calc R U . . .
H2B H 0.638120 0.523954 0.635068 0.049 Uiso 1 1 calc R U . . .
N2 N 0.72068(17) 0.66919(17) 0.64692(5) 0.0354(5) Uani 1 1 d . . . . .
H2 H 0.750523 0.733081 0.636454 0.042 Uiso 1 1 calc R U . . .
C3 C 0.6414(2) 0.6665(2) 0.66434(6) 0.0401(7) Uani 1 1 d . . . . .
H3A H 0.608273 0.603309 0.674757 0.048 Uiso 1 1 calc R U . . .
H3B H 0.591043 0.669251 0.652490 0.048 Uiso 1 1 calc R U . . .
C4 C 0.6835(2) 0.7530(2) 0.68435(6) 0.0426(7) Uani 1 1 d . . . . .
H4A H 0.627948 0.758979 0.692203 0.051 Uiso 1 1 calc R U . . .
H4B H 0.726592 0.814793 0.674045 0.051 Uiso 1 1 calc R U . . .
C5 C 0.7431(2) 0.7440(2) 0.70788(6) 0.0399(6) Uani 1 1 d . . . . .
H5A H 0.757139 0.796054 0.721746 0.048 Uiso 1 1 calc R U . . .
H5B H 0.703330 0.678603 0.716910 0.048 Uiso 1 1 calc R U . . .
O1 O 0.70356(18) 0.81787(19) 0.61057(5) 0.0538(6) Uani 1 1 d . . . . .
H1O H 0.751663 0.875089 0.613425 0.081 Uiso 1 1 d R U . . .
H2O H 0.656123 0.819939 0.618165 0.081 Uiso 1 1 d R U . . .
O2 O 0.4198(2) 0.8543(3) 0.59673(6) 0.0650(8) Uani 1 1 d . . . . .
H3O H 0.417008 0.839891 0.579946 0.098 Uiso 1 1 d R U . . .
H4O H 0.360428 0.822041 0.601946 0.098 Uiso 1 1 d R U . . .
O3 O 0.5133(2) 0.7674(2) 0.62248(6) 0.0629(7) Uani 1 1 d . . . . .
H5O H 0.495342 0.799211 0.612271 0.094 Uiso 1 1 d R U . . .
H6O H 0.490362 0.764311 0.638361 0.094 Uiso 1 1 d R U . . .
O4 O 0.4303(7) 0.7175(6) 0.67249(16) 0.0549(19) Uani 0.3333 1 d . . P . .

loop_
_atom_site_aniso_label
_atom_site_aniso_U_11
_atom_site_aniso_U_22
_atom_site_aniso_U_33
_atom_site_aniso_U_23
_atom_site_aniso_U_13
_atom_site_aniso_U_12
Sb1 0.02802(16) 0.02802(16) 0.0373(2) 0.000 0.000 0.01401(8)
S1 0.0398(4) 0.0287(3) 0.0436(4) -0.0018(3) 0.0034(3) 0.0168(3)
S2 0.0346(4) 0.0346(4) 0.0376(6) 0.000 0.000 0.0173(2)
Cu1 0.0339(3) 0.0412(3) 0.0374(3) -0.0061(2) -0.00143(19) 0.0200(2)
N1 0.0349(12) 0.0321(11) 0.0351(12) -0.0011(9) 0.0016(9) 0.0145(10)
C1 0.0416(16) 0.0371(15) 0.0369(14) -0.0032(12) -0.0028(12) 0.0177(13)
C2 0.0379(15) 0.0379(15) 0.0421(15) -0.0013(12) -0.0044(12) 0.0163(13)
N2 0.0333(12) 0.0313(12) 0.0394(12) 0.0006(9) 0.0007(10) 0.0145(10)
C3 0.0343(14) 0.0367(16) 0.0492(16) 0.0022(13) 0.0035(12) 0.0176(12)
C4 0.0403(15) 0.0406(16) 0.0504(17) 0.0013(13) 0.0077(13) 0.0228(13)
C5 0.0400(15) 0.0365(15) 0.0432(15) -0.0017(12) 0.0076(12) 0.0192(13)
O1 0.0461(13) 0.0449(13) 0.0623(15) 0.0045(11) -0.0029(11) 0.0166(11)
O2 0.0610(16) 0.070(2) 0.0582(15) -0.0090(15) -0.0020(12) 0.0282(14)
O3 0.0539(16) 0.0739(18) 0.0612(16) -0.0024(13) 0.0013(13) 0.0322(14)
O4 0.058(5) 0.054(4) 0.051(4) 0.000(3) 0.005(4) 0.027(4)

loop_
_atom_type_symbol
_atom_type_description
_atom_type_scat_dispersion_real
_atom_type_scat_dispersion_imag
_atom_type_scat_source
C C 0.0033 0.0016 'International Tables Vol C Tables 4.2.6.8 and 6.1.1.4'
H H 0.0000 0.0000 'International Tables Vol C Tables 4.2.6.8 and 6.1.1.4'
N N 0.0061 0.0033 'International Tables Vol C Tables 4.2.6.8 and 6.1.1.4'
O O 0.0106 0.0060 'International Tables Vol C Tables 4.2.6.8 and 6.1.1.4'
S S 0.1246 0.1234 'International Tables Vol C Tables 4.2.6.8 and 6.1.1.4'
Cu Cu 0.3201 1.2651 'International Tables Vol C Tables 4.2.6.8 and 6.1.1.4'
Sb Sb -0.5866 1.5461 'International Tables Vol C Tables 4.2.6.8 and 6.1.1.4'

loop_
_geom_angle_atom_site_label_1
_geom_angle_atom_site_label_2
_geom_angle_atom_site_label_3
_geom_angle
_geom_angle_site_symmetry_1
_geom_angle_site_symmetry_3
_geom_angle_publ_flag
S2 Sb1 S1 108.350(19) . 3_665 ?
S2 Sb1 S1 108.35(2) . . ?
S1 Sb1 S1 110.569(19) 3_665 . ?
S2 Sb1 S1 108.35(2) . 2_655 ?
S1 Sb1 S1 110.571(19) 3_665 2_655 ?
S1 Sb1 S1 110.568(19) . 2_655 ?
N2 Cu1 N2 180.00(12) . 25_666 ?
N2 Cu1 N1 85.37(10) . . ?
N2 Cu1 N1 94.63(10) 25_666 . ?
N2 Cu1 N1 94.63(10) . 25_666 ?
N2 Cu1 N1 85.37(10) 25_666 25_666 ?
N1 Cu1 N1 180.0 . 25_666 ?
C5 N1 C1 112.8(2) 25_666 . ?
C5 N1 Cu1 118.41(18) 25_666 . ?
C1 N1 Cu1 107.63(18) . . ?
N1 C1 C2 107.2(2) . . ?
N2 C2 C1 108.0(2) . . ?
C3 N2 C2 112.6(2) . . ?
C3 N2 Cu1 116.64(19) . . ?
C2 N2 Cu1 107.30(18) . . ?
N2 C3 C4 110.9(2) . . ?
C3 C4 C5 114.3(3) . . ?
N1 C5 C4 111.6(2) 25_666 . ?

loop_
_geom_bond_atom_site_label_1
_geom_bond_atom_site_label_2
_geom_bond_distance
_geom_bond_site_symmetry_2
_geom_bond_publ_flag
Sb1 S2 2.3235(13) . ?
Sb1 S1 2.3277(7) 3_665 ?
Sb1 S1 2.3278(7) . ?
Sb1 S1 2.3278(7) 2_655 ?
Cu1 N2 2.015(2) . ?
Cu1 N2 2.015(2) 25_666 ?
Cu1 N1 2.022(2) . ?
Cu1 N1 2.023(2) 25_666 ?
N1 C5 1.476(4) 25_666 ?
N1 C1 1.479(4) . ?
C1 C2 1.513(4) . ?
C2 N2 1.482(4) . ?
N2 C3 1.479(4) . ?
C3 C4 1.517(4) . ?
C4 C5 1.521(4) . ?

loop_
_geom_hbond_atom_site_label_D
_geom_hbond_atom_site_label_H
_geom_hbond_atom_site_label_A
_geom_hbond_distance_DH
_geom_hbond_distance_HA
_geom_hbond_distance_DA
_geom_hbond_angle_DHA
_geom_hbond_site_symmetry_A
_geom_hbond_publ_flag
N1 H1 S2 1.00 2.45 3.369(2) 152.6 . yes
N2 H2 S1 1.00 2.93 3.480(2) 115.8 25_666 yes
N2 H2 O1 1.00 2.19 3.025(3) 139.4 . yes
C3 H3A S1 0.99 3.02 3.719(3) 128.5 . yes
O1 H1O S1 0.84 2.45 3.271(3) 165.4 27_556 yes
O1 H2O O3 0.84 1.96 2.719(4) 150.1 . yes
O2 H3O S1 0.84 2.42 3.241(3) 164.8 29 yes
O2 H4O O3 0.84 2.00 2.825(4) 167.3 2_665 yes
O3 H5O O2 0.84 1.92 2.733(4) 162.0 . yes
O3 H6O O4 0.84 1.86 2.675(8) 162.5 . yes
O3 H6O O4 0.84 2.29 2.853(8) 124.9 26_456 yes
O3 H6O O4 0.84 2.04 2.771(8) 145.6 27_556 yes
